data_4306775
loop_
_publ_author_name
'Andrew L. Johnson'
'Nathan Hollingsworth'
'Gabriele Kociok-K\"ohn'
'Kieran C. Molloy'

_publ_section_title
;
Organozinc Aminoalcoholates: Synthesis, Structure, and Materials Chemistry
;
_journal_name_full 'Inorganic Chemistry'
_journal_page_first 12040
_journal_page_last 12048
_journal_paper_doi 10.1021/ic801591d
_journal_volume 47
_journal_year 2008
_chemical_formula_moiety 'C20 H52 N4 O4 Zn4'
_chemical_formula_sum 'C20 H52 N4 O4 Zn4'
_chemical_formula_weight 674.22
_chemical_name_systematic
;
 ?
;
_space_group_IT_number 86
_symmetry_cell_setting tetragonal
_symmetry_space_group_name_Hall '-P 4bc'
_symmetry_space_group_name_H-M 'P 42/n :2'
_atom_sites_solution_hydrogens geom
_atom_sites_solution_primary direct
_atom_sites_solution_secondary difmap
_audit_creation_method SHELXL-97
_cell_angle_alpha 90.00
_cell_angle_beta 90.00
_cell_angle_gamma 90.00
_cell_formula_units_Z 2
_cell_length_a 13.45420(10)
_cell_length_b 13.45420(10)
_cell_length_c 8.43370(10)
_cell_measurement_reflns_used 17910
_cell_measurement_temperature 150(2)
_cell_measurement_theta_max 30.034
_cell_measurement_theta_min 2.910
_cell_volume 1526.63(2)
_computing_cell_refinement 'HKL Scalepack (Otwinski & Minor, 1997)'
_computing_data_collection 'Collect (Nonius BV, 1997-2000)'
_computing_data_reduction
;
 DENZO-SCALEPACK Z. Otwinowski and W. Minor, " 
 Processing of X-ray Diffraction Data Collected in Oscillation Mode ", 
 Methods in Enzymology, Volume 276: Macromolecular Crystallography, 
 part A, p.307-326, 1997,C.W. Carter, Jr. & R. M. Sweet, Eds., Academic Press.
;
_computing_molecular_graphics 'ORTEP3 for Windows - Farrugia, L. J. J. Appl. Crystallogr. 1997, 30, 565'
_computing_publication_material
;
 'WinGX publication routines, Farrugia, 
 L. J., J. Appl. Crystallogr., 1999, 32, 837-838
;
_computing_structure_refinement
;
 SHELXL97 -Program for Crystal Structure Analysis (Release 97-2). 
 Sheldrick, G.M., Instit\"ut f\"ur Anorganische Chemie der Universit\"at, 
 Tammanstrasse 4, D-3400 G\"ottingen, Germany, 1998 
;
_computing_structure_solution
; 
 SIR97- Altomare A., Burla M.C., Camalli M., Cascarano G.L., Giacovazzo C. , 
 Guagliardi A., Moliterni A.G.G., Polidori G.,Spagna R. 
 (1999) J. Appl. Cryst. 32, 115-119
;
_diffrn_ambient_temperature 150(2)
_diffrn_measured_fraction_theta_full 0.997
_diffrn_measured_fraction_theta_max 0.997
_diffrn_measurement_device_type 'Nonius Kappa CCD'
_diffrn_measurement_method '228 2.0 degree images with \w scans'
_diffrn_radiation_monochromator graphite
_diffrn_radiation_source 'fine-focus sealed tube'
_diffrn_radiation_type MoK\a
_diffrn_radiation_wavelength 0.71073
_diffrn_reflns_av_R_equivalents 0.0364
_diffrn_reflns_av_sigmaI/netI 0.0177
_diffrn_reflns_limit_h_max 18
_diffrn_reflns_limit_h_min -18
_diffrn_reflns_limit_k_max 18
_diffrn_reflns_limit_k_min -18
_diffrn_reflns_limit_l_max 11
_diffrn_reflns_limit_l_min -11
_diffrn_reflns_number 30052
_diffrn_reflns_theta_full 30.02
_diffrn_reflns_theta_max 30.02
_diffrn_reflns_theta_min 3.87
_diffrn_standards_decay_% 0
_diffrn_standards_number 0
_exptl_absorpt_coefficient_mu 3.133
_exptl_absorpt_correction_T_max 0.390
_exptl_absorpt_correction_T_min 0.355
_exptl_absorpt_correction_type multi-scan
_exptl_absorpt_process_details
;
multi-scan from symmetry-related measurements 
 Sortav (Blessing 1995)
;
_exptl_crystal_colour colourless
_exptl_crystal_density_diffrn 1.467
_exptl_crystal_density_method 'not measured'
_exptl_crystal_description block
_exptl_crystal_F_000 704
_exptl_crystal_size_max 0.3
_exptl_crystal_size_mid 0.3
_exptl_crystal_size_min 0.3
_refine_diff_density_max 0.436
_refine_diff_density_min -0.603
_refine_diff_density_rms 0.069
_refine_ls_extinction_method none
_refine_ls_goodness_of_fit_ref 1.049
_refine_ls_hydrogen_treatment constr
_refine_ls_matrix_type full
_refine_ls_number_parameters 76
_refine_ls_number_reflns 2229
_refine_ls_number_restraints 0
_refine_ls_restrained_S_all 1.049
_refine_ls_R_factor_all 0.0315
_refine_ls_R_factor_gt 0.0255
_refine_ls_shift/su_max 0.000
_refine_ls_shift/su_mean 0.000
_refine_ls_structure_factor_coef Fsqd
_refine_ls_weighting_details 'calc w=1/[\s^2^(Fo^2^)+(0.0325P)^2^+0.7696P] where P=(Fo^2^+2Fc^2^)/3'
_refine_ls_weighting_scheme calc
_refine_ls_wR_factor_gt 0.0613
_refine_ls_wR_factor_ref 0.0651
_reflns_number_gt 1918
_reflns_number_total 2229
_reflns_threshold_expression >2sigma(I)
_cod_duplicate_entry 4306769
_cod_data_source_file ic801591d_si_004_1.cif
_cod_data_source_block k07kcm5
_cod_original_sg_symbol_H-M 'P 42/n'
_cod_database_code 4306775

loop_
_symmetry_equiv_pos_as_xyz
'x, y, z'
'-y, x+1/2, z+1/2'
'-x+1/2, -y+1/2, z'
'y+1/2, -x, z+1/2'
'-x, -y, -z'
'y, -x-1/2, -z-1/2'
'x-1/2, y-1/2, -z'
'-y-1/2, x, -z-1/2'

loop_
_atom_site_label
_atom_site_type_symbol
_atom_site_fract_x
_atom_site_fract_y
_atom_site_fract_z
_atom_site_U_iso_or_equiv
_atom_site_adp_type
_atom_site_occupancy
_atom_site_symmetry_multiplicity
_atom_site_calc_flag
_atom_site_refinement_flags
_atom_site_disorder_assembly
_atom_site_disorder_group
Zn Zn 0.095992(12) 0.202422(12) 0.857725(19) 0.01984(7) Uani 1 1 d . . .
O O 0.15843(7) 0.13873(8) 0.67166(13) 0.0245(2) Uani 1 1 d . . .
N N -0.03680(9) 0.20353(9) 0.70377(16) 0.0247(3) Uani 1 1 d . . .
C1 C 0.07048(14) 0.15317(14) 1.0749(2) 0.0357(4) Uani 1 1 d . . .
H1A H 0.1318 0.1569 1.1373 0.054 Uiso 1 1 calc R . .
H1B H 0.0478 0.0840 1.0701 0.054 Uiso 1 1 calc R . .
H1C H 0.0191 0.1942 1.1251 0.054 Uiso 1 1 calc R . .
C2 C 0.09230(12) 0.11999(14) 0.5455(2) 0.0332(4) Uani 1 1 d . . .
H2A H 0.0641 0.0524 0.5565 0.040 Uiso 1 1 calc R . .
H2B H 0.1287 0.1232 0.4436 0.040 Uiso 1 1 calc R . .
C3 C 0.00889(11) 0.19601(13) 0.54556(19) 0.0301(3) Uani 1 1 d . . .
H3A H 0.0355 0.2617 0.5140 0.036 Uiso 1 1 calc R . .
H3B H -0.0422 0.1764 0.4672 0.036 Uiso 1 1 calc R . .
C4 C -0.09992(13) 0.11715(14) 0.7371(2) 0.0397(4) Uani 1 1 d . . .
H4A H -0.1265 0.1223 0.8450 0.059 Uiso 1 1 calc R . .
H4B H -0.0605 0.0562 0.7274 0.059 Uiso 1 1 calc R . .
H4C H -0.1550 0.1152 0.6611 0.059 Uiso 1 1 calc R . .
C5 C -0.09536(14) 0.29501(14) 0.7162(3) 0.0433(4) Uani 1 1 d . . .
H5A H -0.0521 0.3526 0.6990 0.065 Uiso 1 1 calc R . .
H5B H -0.1251 0.2992 0.8221 0.065 Uiso 1 1 calc R . .
H5C H -0.1481 0.2945 0.6360 0.065 Uiso 1 1 calc R . .

loop_
_atom_site_aniso_label
_atom_site_aniso_U_11
_atom_site_aniso_U_22
_atom_site_aniso_U_33
_atom_site_aniso_U_23
_atom_site_aniso_U_13
_atom_site_aniso_U_12
Zn 0.02283(10) 0.01874(10) 0.01795(11) 0.00071(5) 0.00152(6) -0.00023(5)
O 0.0196(5) 0.0323(5) 0.0216(5) -0.0069(4) -0.0033(4) 0.0039(4)
N 0.0197(5) 0.0238(6) 0.0305(7) 0.0012(5) 0.0002(5) 0.0006(4)
C1 0.0446(9) 0.0373(9) 0.0253(8) 0.0086(7) 0.0087(7) 0.0042(7)
C2 0.0240(7) 0.0486(10) 0.0271(8) -0.0137(7) -0.0062(6) 0.0032(7)
C3 0.0221(7) 0.0425(9) 0.0256(7) 0.0028(7) -0.0058(6) -0.0007(6)
C4 0.0314(8) 0.0422(10) 0.0454(10) 0.0047(8) 0.0009(7) -0.0140(7)
C5 0.0340(9) 0.0368(9) 0.0591(13) -0.0069(8) -0.0061(8) 0.0142(7)

loop_
_atom_type_symbol
_atom_type_description
_atom_type_scat_dispersion_real
_atom_type_scat_dispersion_imag
_atom_type_scat_source
C C 0.0033 0.0016 'International Tables Vol C Tables 4.2.6.8 and 6.1.1.4'
H H 0.0000 0.0000 'International Tables Vol C Tables 4.2.6.8 and 6.1.1.4'
N N 0.0061 0.0033 'International Tables Vol C Tables 4.2.6.8 and 6.1.1.4'
O O 0.0106 0.0060 'International Tables Vol C Tables 4.2.6.8 and 6.1.1.4'
Zn Zn 0.2839 1.4301 'International Tables Vol C Tables 4.2.6.8 and 6.1.1.4'

loop_
_geom_angle_atom_site_label_1
_geom_angle_atom_site_label_2
_geom_angle_atom_site_label_3
_geom_angle
_geom_angle_site_symmetry_1
_geom_angle_site_symmetry_3
_geom_angle_publ_flag
O Zn O 100.82(5) 6_567 . ?
O Zn C1 118.98(7) 6_567 . ?
O Zn C1 131.62(6) . . ?
O Zn N 98.94(5) 6_567 . ?
O Zn N 83.10(5) . . ?
C1 Zn N 113.98(7) . . ?
C2 O Zn 116.85(9) . 8_657 ?
C2 O Zn 114.13(9) . . ?
Zn O Zn 129.00(5) 8_657 . ?
C5 N C4 109.91(14) . . ?
C5 N C3 110.32(14) . . ?
C4 N C3 111.15(14) . . ?
C5 N Zn 113.48(11) . . ?
C4 N Zn 110.51(11) . . ?
C3 N Zn 101.22(8) . . ?
Zn C1 H1A 109.5 . . ?
Zn C1 H1B 109.5 . . ?
H1A C1 H1B 109.5 . . ?
Zn C1 H1C 109.5 . . ?
H1A C1 H1C 109.5 . . ?
H1B C1 H1C 109.5 . . ?
O C2 C3 110.22(13) . . ?
O C2 H2A 109.6 . . ?
C3 C2 H2A 109.6 . . ?
O C2 H2B 109.6 . . ?
C3 C2 H2B 109.6 . . ?
H2A C2 H2B 108.1 . . ?
N C3 C2 110.80(13) . . ?
N C3 H3A 109.5 . . ?
C2 C3 H3A 109.5 . . ?
N C3 H3B 109.5 . . ?
C2 C3 H3B 109.5 . . ?
H3A C3 H3B 108.1 . . ?
N C4 H4A 109.5 . . ?
N C4 H4B 109.5 . . ?
H4A C4 H4B 109.5 . . ?
N C4 H4C 109.5 . . ?
H4A C4 H4C 109.5 . . ?
H4B C4 H4C 109.5 . . ?
N C5 H5A 109.5 . . ?
N C5 H5B 109.5 . . ?
H5A C5 H5B 109.5 . . ?
N C5 H5C 109.5 . . ?
H5A C5 H5C 109.5 . . ?
H5B C5 H5C 109.5 . . ?

loop_
_geom_bond_atom_site_label_1
_geom_bond_atom_site_label_2
_geom_bond_distance
_geom_bond_site_symmetry_2
_geom_bond_publ_flag
Zn O 1.9741(10) 6_567 ?
Zn O 1.9754(10) . ?
Zn C1 1.9780(16) . ?
Zn N 2.2086(13) . ?
O C2 1.4098(18) . ?
O Zn 1.9741(10) 8_657 ?
N C5 1.465(2) . ?
N C4 1.467(2) . ?
N C3 1.473(2) . ?
C1 H1A 0.9800 . ?
C1 H1B 0.9800 . ?
C1 H1C 0.9800 . ?
C2 C3 1.518(2) . ?
C2 H2A 0.9900 . ?
C2 H2B 0.9900 . ?
C3 H3A 0.9900 . ?
C3 H3B 0.9900 . ?
C4 H4A 0.9800 . ?
C4 H4B 0.9800 . ?
C4 H4C 0.9800 . ?
C5 H5A 0.9800 . ?
C5 H5B 0.9800 . ?
C5 H5C 0.9800 . ?
